data_4077526
loop_
_publ_author_name
'Johnson, Brian P.'
'Schiffer, Michael'
'Scheer, Manfred'

_publ_section_title
;
 Novel Approach to Intermediates Containing a Tungsten&#x2212;Arsenic
 Triple Bond&#x2020;
;
_journal_issue 17
_journal_name_full Organometallics
_journal_page_first 3404
_journal_paper_doi 10.1021/om0003436
_journal_volume 19
_journal_year 2000
_chemical_formula_sum 'C12 H15 As3 O2 W'
_chemical_formula_weight 599.85
_chemical_name_systematic
; 
 ? 
;
_space_group_IT_number 62
_symmetry_cell_setting orthorhombic
_symmetry_space_group_name_Hall '-P 2ac 2n'
_symmetry_space_group_name_H-M 'P n m a'
_atom_sites_solution_hydrogens geom
_atom_sites_solution_primary direct
_atom_sites_solution_secondary difmap
_audit_creation_method SHELXL-97
_cell_angle_alpha 90.00
_cell_angle_beta 90.00
_cell_angle_gamma 90.00
_cell_formula_units_Z 4
_cell_length_a 8.5450(17)
_cell_length_b 13.506(3)
_cell_length_c 13.253(3)
_cell_measurement_reflns_used 1049
_cell_measurement_temperature 210(2)
_cell_measurement_theta_max 25.91
_cell_measurement_theta_min 2.15
_cell_volume 1529.5(6)
_computing_cell_refinement 'STOE IPDS software'
_computing_data_collection 'STOE IPDS software'
_computing_data_reduction 'STOE IPDS software'
_computing_molecular_graphics SIEMENS-XP
_computing_publication_material SHELXL-97
_computing_structure_refinement 'SHELXL-97 (Sheldrick, 1997)'
_computing_structure_solution 'SHELXS-97 (Sheldrick, 1990)'
_diffrn_ambient_temperature 210(2)
_diffrn_measured_fraction_theta_full 0.980
_diffrn_measured_fraction_theta_max 0.980
_diffrn_measurement_device_type 'Stoe IPDS'
_diffrn_radiation_monochromator graphite
_diffrn_radiation_source 'fine-focus sealed tube'
_diffrn_radiation_type MoK\a
_diffrn_radiation_wavelength 0.71073
_diffrn_reflns_av_R_equivalents 0.0524
_diffrn_reflns_av_sigmaI/netI 0.0251
_diffrn_reflns_limit_h_max 9
_diffrn_reflns_limit_h_min -10
_diffrn_reflns_limit_k_max 16
_diffrn_reflns_limit_k_min -16
_diffrn_reflns_limit_l_max 16
_diffrn_reflns_limit_l_min -16
_diffrn_reflns_number 9427
_diffrn_reflns_theta_full 25.91
_diffrn_reflns_theta_max 25.91
_diffrn_reflns_theta_min 2.15
_exptl_absorpt_coefficient_mu 13.984
_exptl_absorpt_correction_T_max 0.3300
_exptl_absorpt_correction_T_min 0.2041
_exptl_absorpt_correction_type numerical
_exptl_absorpt_process_details 'program faceit'
_exptl_crystal_colour yellow
_exptl_crystal_density_diffrn 2.605
_exptl_crystal_density_method 'not measured'
_exptl_crystal_description stick
_exptl_crystal_F_000 1104
_exptl_crystal_size_max 0.20
_exptl_crystal_size_mid 0.12
_exptl_crystal_size_min 0.08
_refine_diff_density_max 1.209
_refine_diff_density_min -0.852
_refine_diff_density_rms 0.153
_refine_ls_extinction_method none
_refine_ls_goodness_of_fit_ref 1.102
_refine_ls_hydrogen_treatment mixed
_refine_ls_matrix_type full
_refine_ls_number_parameters 91
_refine_ls_number_reflns 1541
_refine_ls_number_restraints 0
_refine_ls_restrained_S_all 1.102
_refine_ls_R_factor_all 0.0298
_refine_ls_R_factor_gt 0.0269
_refine_ls_shift/su_max 0.003
_refine_ls_shift/su_mean 0.000
_refine_ls_structure_factor_coef Fsqd
_refine_ls_weighting_details 'calc w=1/[\s^2^(Fo^2^)+(0.0385P)^2^+4.5205P] where P=(Fo^2^+2Fc^2^)/3'
_refine_ls_weighting_scheme calc
_refine_ls_wR_factor_gt 0.0691
_refine_ls_wR_factor_ref 0.0706
_reflns_number_gt 1417
_reflns_number_total 1541
_reflns_threshold_expression >2sigma(I)
_cod_data_source_file om0003436.cif
_cod_data_source_block fin
_cod_depositor_comments
;
The following automatic conversions were performed:
'_atom_site_symetry_multiplicity' tag replaced with
'_atom_site_symmetry_multiplicity'.

Automatic conversion script
Id: cif_correct_tags 1440 2010-10-19 06:21:57Z saulius 
;
_cod_original_cell_volume 1529.5(5)
_cod_original_sg_symbol_H-M Pnma
_cod_database_code 4077526

loop_
_symmetry_equiv_pos_as_xyz
'x, y, z'
'-x+1/2, -y, z+1/2'
'-x, y+1/2, -z'
'x+1/2, -y+1/2, -z+1/2'
'-x, -y, -z'
'x-1/2, y, -z-1/2'
'x, -y-1/2, z'
'-x-1/2, y-1/2, z-1/2'

loop_
_atom_site_label
_atom_site_type_symbol
_atom_site_fract_x
_atom_site_fract_y
_atom_site_fract_z
_atom_site_U_iso_or_equiv
_atom_site_adp_type
_atom_site_occupancy
_atom_site_symmetry_multiplicity
_atom_site_calc_flag
_atom_site_refinement_flags
W W 0.07460(3) 0.7500 0.012822(19) 0.02207(12) Uani 1 2 d S
As1 As 0.08344(8) 0.66139(5) -0.16380(4) 0.04087(19) Uani 1 1 d .
As2 As -0.15109(11) 0.7500 -0.12994(6) 0.0450(2) Uani 1 2 d S
C1 C -0.0777(6) 0.6460(4) 0.0576(4) 0.0327(12) Uani 1 1 d .
O1 O -0.1574(6) 0.5863(4) 0.0870(4) 0.0530(12) Uani 1 1 d .
C2 C 0.1942(8) 0.7500 0.1676(5) 0.0266(14) Uani 1 2 d S
C3 C 0.2499(6) 0.6643(3) 0.1148(4) 0.0270(10) Uani 1 1 d .
C4 C 0.3374(6) 0.6967(4) 0.0300(4) 0.0274(10) Uani 1 1 d .
C5 C 0.1103(11) 0.7500 0.2681(6) 0.0392(18) Uani 1 2 d S
H5A H 0.1855 0.7400 0.3219 0.059 Uiso 0.50 1 calc PR
H5B H 0.0337 0.6970 0.2692 0.059 Uiso 0.50 1 calc PR
H5C H 0.0577 0.8130 0.2775 0.059 Uiso 0.50 1 calc PR
C6 C 0.2370(7) 0.5581(4) 0.1500(4) 0.0383(13) Uani 1 1 d .
H6A H 0.1479 0.5516 0.1949 0.057 Uiso 1 1 calc R
H6B H 0.3317 0.5396 0.1855 0.057 Uiso 1 1 calc R
H6C H 0.2229 0.5151 0.0921 0.057 Uiso 1 1 calc R
C7 C 0.4338(7) 0.6327(5) -0.0393(5) 0.0416(14) Uani 1 1 d .
H7A H 0.3820 0.5695 -0.0487 0.062 Uiso 1 1 calc R
H7B H 0.5363 0.6220 -0.0098 0.062 Uiso 1 1 calc R
H7C H 0.4453 0.6654 -0.1041 0.062 Uiso 1 1 calc R

loop_
_atom_site_aniso_label
_atom_site_aniso_U_11
_atom_site_aniso_U_22
_atom_site_aniso_U_33
_atom_site_aniso_U_23
_atom_site_aniso_U_13
_atom_site_aniso_U_12
W 0.02330(18) 0.02213(17) 0.02078(17) 0.000 -0.00191(10) 0.000
As1 0.0564(4) 0.0372(3) 0.0290(3) -0.0078(2) -0.0010(2) 0.0025(3)
As2 0.0373(5) 0.0650(6) 0.0326(4) 0.000 -0.0103(4) 0.000
C1 0.031(3) 0.038(3) 0.029(3) -0.001(2) -0.004(2) 0.002(2)
O1 0.049(3) 0.049(2) 0.061(3) 0.007(2) -0.001(2) -0.020(2)
C2 0.024(3) 0.031(3) 0.024(3) 0.000 -0.002(3) 0.000
C3 0.025(3) 0.026(2) 0.030(2) 0.0022(19) -0.011(2) 0.0008(19)
C4 0.022(3) 0.031(3) 0.029(2) 0.000(2) -0.0042(19) 0.004(2)
C5 0.041(5) 0.046(4) 0.031(4) 0.000 0.000(3) 0.000
C6 0.047(3) 0.028(3) 0.041(3) 0.008(2) -0.005(2) 0.000(2)
C7 0.033(3) 0.044(3) 0.048(3) -0.007(3) 0.008(3) 0.003(2)

loop_
_atom_type_symbol
_atom_type_description
_atom_type_scat_dispersion_real
_atom_type_scat_dispersion_imag
_atom_type_scat_source
C C 0.0033 0.0016 'International Tables Vol C Tables 4.2.6.8 and 6.1.1.4'
H H 0.0000 0.0000 'International Tables Vol C Tables 4.2.6.8 and 6.1.1.4'
O O 0.0106 0.0060 'International Tables Vol C Tables 4.2.6.8 and 6.1.1.4'
As As 0.0499 2.0058 'International Tables Vol C Tables 4.2.6.8 and 6.1.1.4'
W W -0.8490 6.8722 'International Tables Vol C Tables 4.2.6.8 and 6.1.1.4'

loop_
_geom_angle_atom_site_label_1
_geom_angle_atom_site_label_2
_geom_angle_atom_site_label_3
_geom_angle
_geom_angle_site_symmetry_1
_geom_angle_site_symmetry_3
C1 W C1 88.9(3) . 7_575
C1 W C2 91.4(2) . .
C1 W C2 91.4(2) 7_575 .
C1 W C3 84.11(19) . .
C1 W C3 126.5(2) 7_575 .
C2 W C3 36.16(15) . .
C1 W C3 126.5(2) . 7_575
C1 W C3 84.1(2) 7_575 7_575
C2 W C3 36.16(15) . 7_575
C3 W C3 59.7(2) . 7_575
C1 W C4 112.0(2) . .
C1 W C4 143.11(19) 7_575 .
C2 W C4 59.4(2) . .
C3 W C4 35.17(18) . .
C3 W C4 59.00(17) 7_575 .
C1 W C4 143.11(19) . 7_575
C1 W C4 112.0(2) 7_575 7_575
C2 W C4 59.4(2) . 7_575
C3 W C4 59.00(17) . 7_575
C3 W C4 35.17(18) 7_575 7_575
C4 W C4 35.4(3) . 7_575
C1 W As1 126.95(15) . 7_575
C1 W As1 87.92(16) 7_575 7_575
C2 W As1 141.61(12) . 7_575
C3 W As1 136.48(13) . 7_575
C3 W As1 105.80(12) 7_575 7_575
C4 W As1 101.33(12) . 7_575
C4 W As1 85.41(12) 7_575 7_575
C1 W As1 87.91(16) . .
C1 W As1 126.95(15) 7_575 .
C2 W As1 141.61(12) . .
C3 W As1 105.80(12) . .
C3 W As1 136.48(13) 7_575 .
C4 W As1 85.41(12) . .
C4 W As1 101.33(12) 7_575 .
As1 W As1 54.13(3) 7_575 .
C1 W As2 75.17(15) . .
C1 W As2 75.17(15) 7_575 .
C2 W As2 160.94(18) . .
C3 W As2 150.07(12) . .
C3 W As2 150.07(12) 7_575 .
C4 W As2 138.06(12) . .
C4 W As2 138.07(12) 7_575 .
As1 W As2 52.93(2) 7_575 .
As1 W As2 52.93(2) . .
As2 As1 As1 59.77(2) . 7_575
As2 As1 W 65.08(3) . .
As1 As1 W 62.932(16) 7_575 .
As1 As2 As1 60.46(4) 7_575 .
As1 As2 W 61.99(3) 7_575 .
As1 As2 W 61.99(3) . .
O1 C1 W 176.1(5) . .
C3 C2 C3 107.6(6) 7_575 .
C3 C2 C5 126.0(3) 7_575 .
C3 C2 C5 126.0(3) . .
C3 C2 W 73.2(3) 7_575 .
C3 C2 W 73.2(3) . .
C5 C2 W 125.2(5) . .
C4 C3 C2 108.2(4) . .
C4 C3 C6 125.1(5) . .
C2 C3 C6 126.2(5) . .
C4 C3 W 74.1(3) . .
C2 C3 W 70.6(3) . .
C6 C3 W 127.2(4) . .
C3 C4 C4 108.0(3) . 7_575
C3 C4 C7 126.5(5) . .
C4 C4 C7 125.0(3) 7_575 .
C3 C4 W 70.8(3) . .
C4 C4 W 72.32(13) 7_575 .
C7 C4 W 129.4(4) . .

loop_
_geom_bond_atom_site_label_1
_geom_bond_atom_site_label_2
_geom_bond_distance
_geom_bond_site_symmetry_2
W C1 2.004(6) .
W C1 2.004(6) 7_575
W C2 2.292(7) .
W C3 2.326(5) .
W C3 2.326(5) 7_575
W C4 2.369(5) .
W C4 2.369(5) 7_575
W As1 2.6301(7) 7_575
W As1 2.6301(7) .
W As2 2.7017(10) .
As1 As2 2.3770(11) .
As1 As1 2.3936(13) 7_575
As2 As1 2.3770(11) 7_575
C1 O1 1.126(7) .
C2 C3 1.434(6) 7_575
C2 C3 1.434(6) .
C2 C5 1.512(10) .
C3 C4 1.419(7) .
C3 C6 1.512(7) .
C4 C4 1.439(10) 7_575
C4 C7 1.507(8) .
